data_2236174
loop_
_publ_author_name
'Zhang, Dingjun'
'Yu, Hong'
'Jin, Yue-Bao'
'Lei, Ke-Wei'

_publ_section_title
;
 Bis{2,4-dibromo-6-[(<i>E</i>)-(4-fluorobenzyl)iminomethyl]phenolato-\k^2^<i>N</i>,<i>O</i>}zinc
;
_journal_coeditor_code DS2215
_journal_issue 11
_journal_name_full 'Acta Crystallographica Section E'
_journal_page_first m1424
_journal_paper_doi 10.1107/S1600536812043930
_journal_volume 68
_journal_year 2012
_chemical_formula_iupac '[Zn (C14 H9 Br2 F N O)2]'
_chemical_formula_moiety 'C28 H18 Br4 F2 N2 O2 Zn'
_chemical_formula_sum 'C28 H18 Br4 F2 N2 O2 Zn'
_chemical_formula_weight 837.43
_chemical_name_systematic
;
Bis{2,4-dibromo-6-[(<i>E</i>)-(4-fluorobenzyl)iminomethyl]phenolato-
\k^2^<i>N</i>,<i>O</i>}zinc
;
_space_group_IT_number 5
_symmetry_cell_setting monoclinic
_symmetry_space_group_name_Hall 'C 2y'
_symmetry_space_group_name_H-M 'C 1 2 1'
_atom_sites_solution_hydrogens geom
_atom_sites_solution_primary direct
_atom_sites_solution_secondary difmap
_audit_creation_method SHELXL-97
_cell_angle_alpha 90.00
_cell_angle_beta 133.490(13)
_cell_angle_gamma 90.00
_cell_formula_units_Z 2
_cell_length_a 14.6277(11)
_cell_length_b 9.8273(3)
_cell_length_c 13.0879(10)
_cell_measurement_temperature 293(2)
_cell_measurement_theta_max 26.37
_cell_measurement_theta_min 2.82
_cell_volume 1364.9(3)
_computing_cell_refinement 'RAPID-AUTO (Rigaku, 1998)'
_computing_data_collection 'RAPID-AUTO (Rigaku, 1998)'
_computing_data_reduction 'CrystalStructure (Rigaku/MSC, 2004)'
_computing_molecular_graphics 'SHELXTL (Sheldrick, 2008)'
_computing_publication_material 'SHELXL97 (Sheldrick, 2008)'
_computing_structure_refinement 'SHELXL97 (Sheldrick, 2008)'
_computing_structure_solution 'SHELXS97 (Sheldrick, 2008)'
_diffrn_ambient_temperature 293(2)
_diffrn_measured_fraction_theta_full 0.999
_diffrn_measured_fraction_theta_max 0.999
_diffrn_measurement_device_type 'Rigaku R-AXIS RAPID'
_diffrn_measurement_method '\w scans'
_diffrn_radiation_monochromator graphite
_diffrn_radiation_source 'fine-focus sealed tube'
_diffrn_radiation_type MoK\a
_diffrn_radiation_wavelength 0.71073
_diffrn_reflns_av_R_equivalents 0.0248
_diffrn_reflns_av_sigmaI/netI 0.0152
_diffrn_reflns_limit_h_max 18
_diffrn_reflns_limit_h_min -18
_diffrn_reflns_limit_k_max 12
_diffrn_reflns_limit_k_min -12
_diffrn_reflns_limit_l_max 16
_diffrn_reflns_limit_l_min -16
_diffrn_reflns_number 16865
_diffrn_reflns_theta_full 26.37
_diffrn_reflns_theta_max 26.37
_diffrn_reflns_theta_min 2.82
_exptl_absorpt_coefficient_mu 6.799
_exptl_absorpt_correction_T_max 0.442
_exptl_absorpt_correction_T_min 0.197
_exptl_absorpt_correction_type multi-scan
_exptl_absorpt_process_details '(ABSCOR; Higashi, 1995)'
_exptl_crystal_colour yellow
_exptl_crystal_density_diffrn 2.038
_exptl_crystal_density_method 'not measured'
_exptl_crystal_description block
_exptl_crystal_F_000 808
_exptl_crystal_size_max 0.33
_exptl_crystal_size_mid 0.21
_exptl_crystal_size_min 0.12
_refine_diff_density_max 0.215
_refine_diff_density_min -0.240
_refine_ls_abs_structure_details 'Flack (1983), 1307 Friedel pairs'
_refine_ls_abs_structure_Flack -0.009(7)
_refine_ls_extinction_method none
_refine_ls_goodness_of_fit_ref 1.045
_refine_ls_hydrogen_treatment constr
_refine_ls_matrix_type full
_refine_ls_number_parameters 177
_refine_ls_number_reflns 2785
_refine_ls_number_restraints 1
_refine_ls_restrained_S_all 1.045
_refine_ls_R_factor_all 0.0172
_refine_ls_R_factor_gt 0.0167
_refine_ls_shift/su_max 0.002
_refine_ls_shift/su_mean 0.000
_refine_ls_structure_factor_coef Fsqd
_refine_ls_weighting_details 'calc w=1/[\s^2^(Fo^2^)+(0.0207P)^2^+0.6898P] where P=(Fo^2^+2Fc^2^)/3'
_refine_ls_weighting_scheme calc
_refine_ls_wR_factor_gt 0.0404
_refine_ls_wR_factor_ref 0.0406
_reflns_number_gt 2733
_reflns_number_total 2785
_reflns_threshold_expression I>2sigma(I)
_cod_data_source_file ds2215.cif
_cod_data_source_block I
_cod_original_sg_symbol_Hall 'C 2Y'
_cod_original_sg_symbol_H-M 'C 2'
_cod_database_code 2236174
_cod_database_fobs_code 2236174

loop_
_symmetry_equiv_pos_as_xyz
'x, y, z'
'-x, y, -z'
'x+1/2, y+1/2, z'
'-x+1/2, y+1/2, -z'

loop_
_atom_site_type_symbol
_atom_site_label
_atom_site_fract_x
_atom_site_fract_y
_atom_site_fract_z
_atom_site_U_iso_or_equiv
_atom_site_adp_type
_atom_site_calc_flag
_atom_site_refinement_flags
_atom_site_occupancy
_atom_site_symmetry_multiplicity
Br Br1 1.04547(2) 0.46777(3) 1.37836(3) 0.04434(8) Uani d . 1 1
Br Br2 0.66508(3) 0.09397(3) 1.20503(3) 0.05004(8) Uani d . 1 1
Zn Zn1 1.0000 0.30224(4) 1.0000 0.03419(10) Uani d S 1 2
F F1 1.0457(3) -0.1547(3) 0.6672(3) 0.1080(9) Uani d . 1 1
O O1 0.97414(16) 0.36983(17) 1.11706(18) 0.0347(4) Uani d . 1 1
N N1 0.83087(19) 0.2066(2) 0.8654(2) 0.0366(5) Uani d . 1 1
C C1 0.9037(2) 0.3095(2) 1.1302(2) 0.0281(4) Uani d . 1 1
C C2 0.9183(2) 0.3416(2) 1.2459(3) 0.0310(5) Uani d . 1 1
C C3 0.8483(2) 0.2810(3) 1.2690(3) 0.0346(5) Uani d . 1 1
H H3 0.8609 0.3047 1.3467 0.042 Uiso calc R 1 1
C C4 0.7589(2) 0.1838(3) 1.1733(3) 0.0360(5) Uani d . 1 1
C C5 0.7374(2) 0.1507(3) 1.0573(3) 0.0356(5) Uani d . 1 1
H H5 0.6754 0.0874 0.9933 0.043 Uiso calc R 1 1
C C6 0.8086(2) 0.2117(2) 1.0336(3) 0.0314(5) Uani d . 1 1
C C7 0.7726(2) 0.1769(3) 0.9027(3) 0.0364(5) Uani d . 1 1
H H7 0.6986 0.1271 0.8384 0.044 Uiso calc R 1 1
C C8 0.7676(2) 0.1760(3) 0.7192(3) 0.0445(6) Uani d . 1 1
H H8A 0.7485 0.2608 0.6700 0.053 Uiso calc R 1 1
H H8B 0.6883 0.1305 0.6725 0.053 Uiso calc R 1 1
C C9 0.8450(2) 0.0878(3) 0.7088(3) 0.0373(5) Uani d . 1 1
C C10 0.9129(3) -0.0210(4) 0.7977(3) 0.0583(8) Uani d . 1 1
H H10 0.9133 -0.0392 0.8677 0.070 Uiso calc R 1 1
C C11 0.9809(4) -0.1039(4) 0.7839(5) 0.0726(11) Uani d . 1 1
H H11 1.0268 -0.1776 0.8438 0.087 Uiso calc R 1 1
C C12 0.9785(3) -0.0746(4) 0.6806(4) 0.0613(9) Uani d . 1 1
C C13 0.9123(3) 0.0310(4) 0.5906(3) 0.0547(8) Uani d . 1 1
H H13 0.9120 0.0479 0.5205 0.066 Uiso calc R 1 1
C C14 0.8450(2) 0.1132(3) 0.6051(3) 0.0419(6) Uani d . 1 1
H H14 0.7993 0.1863 0.5443 0.050 Uiso calc R 1 1

loop_
_atom_site_aniso_label
_atom_site_aniso_U_11
_atom_site_aniso_U_22
_atom_site_aniso_U_33
_atom_site_aniso_U_12
_atom_site_aniso_U_13
_atom_site_aniso_U_23
Br1 0.04587(15) 0.05435(16) 0.03650(13) -0.01934(12) 0.02976(12) -0.01577(12)
Br2 0.05293(16) 0.06223(18) 0.05420(17) -0.01660(14) 0.04423(15) -0.00359(13)
Zn1 0.0318(2) 0.0480(2) 0.0308(2) 0.000 0.02466(19) 0.000
F1 0.117(2) 0.1067(19) 0.136(2) 0.0427(17) 0.101(2) 0.0050(17)
O1 0.0378(9) 0.0428(9) 0.0360(9) -0.0102(7) 0.0302(8) -0.0072(7)
N1 0.0344(11) 0.0514(12) 0.0280(11) -0.0005(9) 0.0230(10) -0.0038(9)
C1 0.0265(11) 0.0328(11) 0.0279(11) 0.0017(9) 0.0198(10) 0.0031(9)
C2 0.0289(12) 0.0357(12) 0.0282(12) -0.0034(9) 0.0196(11) -0.0021(9)
C3 0.0388(13) 0.0420(12) 0.0345(13) -0.0029(10) 0.0296(12) -0.0015(10)
C4 0.0349(12) 0.0438(13) 0.0406(14) -0.0041(11) 0.0303(12) 0.0030(11)
C5 0.0342(13) 0.0404(12) 0.0356(13) -0.0066(10) 0.0253(12) -0.0041(10)
C6 0.0300(11) 0.0383(12) 0.0300(12) -0.0030(9) 0.0222(11) -0.0023(9)
C7 0.0304(12) 0.0444(14) 0.0329(13) -0.0078(11) 0.0212(11) -0.0106(11)
C8 0.0353(14) 0.0686(17) 0.0274(13) 0.0040(13) 0.0207(12) -0.0035(12)
C9 0.0359(12) 0.0437(13) 0.0307(12) -0.0058(11) 0.0222(11) -0.0080(11)
C10 0.0658(19) 0.0631(18) 0.0575(18) 0.0062(17) 0.0469(17) 0.0110(16)
C11 0.074(2) 0.060(2) 0.083(3) 0.0224(18) 0.054(2) 0.019(2)
C12 0.061(2) 0.063(2) 0.068(2) 0.0075(17) 0.0479(18) -0.0103(18)
C13 0.0561(18) 0.073(2) 0.0455(16) -0.0029(16) 0.0389(15) -0.0098(16)
C14 0.0401(14) 0.0511(15) 0.0349(13) 0.0004(12) 0.0260(12) -0.0039(11)

loop_
_atom_type_symbol
_atom_type_description
_atom_type_scat_dispersion_real
_atom_type_scat_dispersion_imag
_atom_type_scat_source
C C 0.0033 0.0016 'International Tables Vol C Tables 4.2.6.8 and 6.1.1.4'
Br Br -0.2901 2.4595 'International Tables Vol C Tables 4.2.6.8 and 6.1.1.4'
F F 0.0171 0.0103 'International Tables Vol C Tables 4.2.6.8 and 6.1.1.4'
N N 0.0061 0.0033 'International Tables Vol C Tables 4.2.6.8 and 6.1.1.4'
O O 0.0106 0.0060 'International Tables Vol C Tables 4.2.6.8 and 6.1.1.4'
Zn Zn 0.2839 1.4301 'International Tables Vol C Tables 4.2.6.8 and 6.1.1.4'
H H 0.0000 0.0000 'International Tables Vol C Tables 4.2.6.8 and 6.1.1.4'

loop_
_geom_angle_atom_site_label_1
_geom_angle_atom_site_label_2
_geom_angle_atom_site_label_3
_geom_angle_site_symmetry_1
_geom_angle_site_symmetry_3
_geom_angle
O1 Zn1 O1 . 2_757 139.77(10)
O1 Zn1 N1 . . 93.47(7)
O1 Zn1 N1 2_757 . 104.97(8)
O1 Zn1 N1 . 2_757 104.97(8)
O1 Zn1 N1 2_757 2_757 93.47(7)
N1 Zn1 N1 . 2_757 124.76(13)
C1 O1 Zn1 . . 123.68(15)
C7 N1 C8 . . 117.5(2)
C7 N1 Zn1 . . 120.79(17)
C8 N1 Zn1 . . 121.59(16)
O1 C1 C2 . . 119.5(2)
O1 C1 C6 . . 124.7(2)
C2 C1 C6 . . 115.9(2)
C3 C2 C1 . . 123.3(2)
C3 C2 Br1 . . 119.44(18)
C1 C2 Br1 . . 117.22(16)
C2 C3 C4 . . 118.5(2)
C2 C3 H3 . . 120.7
C4 C3 H3 . . 120.7
C5 C4 C3 . . 121.3(2)
C5 C4 Br2 . . 119.04(19)
C3 C4 Br2 . . 119.68(18)
C4 C5 C6 . . 120.4(2)
C4 C5 H5 . . 119.8
C6 C5 H5 . . 119.8
C5 C6 C1 . . 120.6(2)
C5 C6 C7 . . 116.0(2)
C1 C6 C7 . . 123.2(2)
N1 C7 C6 . . 127.3(2)
N1 C7 H7 . . 116.3
C6 C7 H7 . . 116.3
N1 C8 C9 . . 113.3(2)
N1 C8 H8A . . 108.9
C9 C8 H8A . . 108.9
N1 C8 H8B . . 108.9
C9 C8 H8B . . 108.9
H8A C8 H8B . . 107.7
C10 C9 C14 . . 118.9(3)
C10 C9 C8 . . 121.4(2)
C14 C9 C8 . . 119.7(2)
C9 C10 C11 . . 120.7(3)
C9 C10 H10 . . 119.6
C11 C10 H10 . . 119.6
C12 C11 C10 . . 118.3(3)
C12 C11 H11 . . 120.9
C10 C11 H11 . . 120.9
C13 C12 C11 . . 122.7(3)
C13 C12 F1 . . 118.6(3)
C11 C12 F1 . . 118.7(3)
C12 C13 C14 . . 118.6(3)
C12 C13 H13 . . 120.7
C14 C13 H13 . . 120.7
C9 C14 C13 . . 120.8(3)
C9 C14 H14 . . 119.6
C13 C14 H14 . . 119.6

loop_
_geom_bond_atom_site_label_1
_geom_bond_atom_site_label_2
_geom_bond_site_symmetry_2
_geom_bond_distance
Br1 C2 . 1.888(2)
Br2 C4 . 1.902(2)
Zn1 O1 . 1.9311(16)
Zn1 O1 2_757 1.9311(17)
Zn1 N1 . 2.027(2)
Zn1 N1 2_757 2.027(2)
F1 C12 . 1.361(4)
O1 C1 . 1.299(3)
N1 C7 . 1.274(3)
N1 C8 . 1.473(3)
C1 C2 . 1.412(3)
C1 C6 . 1.427(3)
C2 C3 . 1.384(3)
C3 C4 . 1.392(4)
C3 H3 . 0.9300
C4 C5 . 1.362(3)
C5 C6 . 1.408(3)
C5 H5 . 0.9300
C6 C7 . 1.446(3)
C7 H7 . 0.9300
C8 C9 . 1.505(4)
C8 H8A . 0.9700
C8 H8B . 0.9700
C9 C10 . 1.375(4)
C9 C14 . 1.380(4)
C10 C11 . 1.390(5)
C10 H10 . 0.9300
C11 C12 . 1.360(5)
C11 H11 . 0.9300
C12 C13 . 1.353(5)
C13 C14 . 1.384(4)
C13 H13 . 0.9300
C14 H14 . 0.9300

loop_
_geom_torsion_atom_site_label_1
_geom_torsion_atom_site_label_2
_geom_torsion_atom_site_label_3
_geom_torsion_atom_site_label_4
_geom_torsion_site_symmetry_1
_geom_torsion
O1 Zn1 O1 C1 2_757 145.92(19)
N1 Zn1 O1 C1 . 27.73(19)
N1 Zn1 O1 C1 2_757 -99.68(19)
O1 Zn1 N1 C7 . -20.3(2)
O1 Zn1 N1 C7 2_757 -164.2(2)
N1 Zn1 N1 C7 2_757 90.6(2)
O1 Zn1 N1 C8 . 156.2(2)
O1 Zn1 N1 C8 2_757 12.3(2)
N1 Zn1 N1 C8 2_757 -92.9(2)
Zn1 O1 C1 C2 . 161.59(16)
Zn1 O1 C1 C6 . -19.3(3)
O1 C1 C2 C3 . -179.2(2)
C6 C1 C2 C3 . 1.7(3)
O1 C1 C2 Br1 . -2.1(3)
C6 C1 C2 Br1 . 178.73(17)
C1 C2 C3 C4 . -0.2(4)
Br1 C2 C3 C4 . -177.20(19)
C2 C3 C4 C5 . -1.7(4)
C2 C3 C4 Br2 . 177.87(19)
C3 C4 C5 C6 . 1.9(4)
Br2 C4 C5 C6 . -177.63(19)
C4 C5 C6 C1 . -0.3(4)
C4 C5 C6 C7 . -175.8(2)
O1 C1 C6 C5 . 179.5(2)
C2 C1 C6 C5 . -1.4(3)
O1 C1 C6 C7 . -5.3(4)
C2 C1 C6 C7 . 173.8(2)
C8 N1 C7 C6 . -172.0(3)
Zn1 N1 C7 C6 . 4.6(4)
C5 C6 C7 N1 . -171.5(3)
C1 C6 C7 N1 . 13.1(4)
C7 N1 C8 C9 . -124.7(3)
Zn1 N1 C8 C9 . 58.7(3)
N1 C8 C9 C10 . 41.3(4)
N1 C8 C9 C14 . -140.9(3)
C14 C9 C10 C11 . 0.2(5)
C8 C9 C10 C11 . 178.0(3)
C9 C10 C11 C12 . 0.1(6)
C10 C11 C12 C13 . -0.4(6)
C10 C11 C12 F1 . 179.5(3)
C11 C12 C13 C14 . 0.5(5)
F1 C12 C13 C14 . -179.4(3)
C10 C9 C14 C13 . -0.1(4)
C8 C9 C14 C13 . -178.0(3)
C12 C13 C14 C9 . -0.2(4)
